data_7226059
loop_
_publ_author_name
'B, Rajarathinam'
'Kandhasamy, kumaravel'
'Gnanasambandam, Vasuki'

_publ_section_title
;
 Green Chemistry Oriented Multi-Component Strategy to Hybrid Heterocycle
;
_journal_name_full 'RSC Adv.'
_journal_paper_doi 10.1039/C6RA11543H
_journal_year 2016
_chemical_absolute_configuration unk
_chemical_formula_moiety 'C18 H13 N3 O2'
_chemical_formula_sum 'C18 H13 N3 O2'
_chemical_formula_weight 303.31
_chemical_melting_point 273
_chemical_name_systematic
'[3-cyano-4-(2-oxo-3aH-indol-3-yl)-4a, 8a-dihydrochromen-2-yl] amine; [3-cyano-4-(2-oxo-dihydro-1$l^{2}-indol-3-yl)-4a,8a-dihydro-1$l^{3}-benzopyran-2-yl]amine'
_space_group_IT_number 2
_symmetry_cell_setting triclinic
_symmetry_space_group_name_Hall '-P 1'
_symmetry_space_group_name_H-M 'P -1'
_atom_sites_solution_hydrogens geom
_atom_sites_solution_primary direct
_atom_sites_solution_secondary difmap
_audit_creation_method 'WinGX routine CIF_UPDATE'
_audit_update_record
;
2014-06-27 deposited with the CCDC.
2016-07-27 downloaded from the CCDC.
;
_cell_angle_alpha 68.982(4)
_cell_angle_beta 84.668(3)
_cell_angle_gamma 88.342(3)
_cell_formula_units_Z 4
_cell_length_a 10.5876(4)
_cell_length_b 12.4088(5)
_cell_length_c 12.5358(5)
_cell_measurement_reflns_used 2681
_cell_measurement_temperature 293(2)
_cell_measurement_theta_max 28.8499
_cell_measurement_theta_min 3.7950
_cell_volume 1530.70(11)
_computing_cell_refinement
;
        CrysAlisPro, Agilent Technologies,
Version 1.171.36.21 (release 14-08-2012 CrysAlis171 .NET)
(compiled Sep 14 2012,17:21:16)
;
_computing_data_collection
;
       CrysAlisPro, Agilent Technologies,
Version 1.171.36.21 (release 14-08-2012 CrysAlis171 .NET)
(compiled Sep 14 2012,17:21:16
;
_computing_data_reduction
;
      CrysAlisPro, Agilent Technologies,
Version 1.171.36.21 (release 14-08-2012 CrysAlis171 .NET)
(compiled Sep 14 2012,17:21:16)
;
_computing_molecular_graphics
;
O. V. Dolomanov, L. J. Bourhis, R. J. Gildea, J. A. K. Howard and H. Puschmann,
OLEX2: a complete structure solution, refinement and analysis program.
        J. Appl. Cryst. (2009). 42, 339-341.
;
_computing_publication_material
;O. V. Dolomanov, L. J. Bourhis, R. J. Gildea, J. A. K. Howard and H. Puschmann,
OLEX2: a complete structure solution, refinement and analysis program.
J. Appl. Cryst. (2009). 42, 339-341.
;
_computing_structure_refinement 'SHELXL-97 (Sheldrick, 1997)'
_computing_structure_solution 'A short history of SHELX (Sheldrick, 2007)'
_diffrn_ambient_temperature 293(2)
_diffrn_detector_area_resol_mean 15.9821
_diffrn_measured_fraction_theta_full 0.992
_diffrn_measured_fraction_theta_max 0.992
_diffrn_measurement_device_type 'Xcalibur, Eos'
_diffrn_measurement_method '\w scans'
_diffrn_orient_matrix_UB_11 0.0013964000
_diffrn_orient_matrix_UB_12 -0.0029925000
_diffrn_orient_matrix_UB_13 -0.0587746000
_diffrn_orient_matrix_UB_21 -0.0129059000
_diffrn_orient_matrix_UB_22 0.0824142000
_diffrn_orient_matrix_UB_23 -0.0149210000
_diffrn_orient_matrix_UB_31 0.0887562000
_diffrn_orient_matrix_UB_32 -0.0016712000
_diffrn_orient_matrix_UB_33 -0.0209034000
_diffrn_radiation_monochromator graphite
_diffrn_radiation_type 'Mo K\a'
_diffrn_radiation_wavelength 0.71073
_diffrn_reflns_av_R_equivalents 0.0274
_diffrn_reflns_limit_h_max 12
_diffrn_reflns_limit_h_min -12
_diffrn_reflns_limit_k_max 12
_diffrn_reflns_limit_k_min -14
_diffrn_reflns_limit_l_max 14
_diffrn_reflns_limit_l_min -14
_diffrn_reflns_number 13257
_diffrn_reflns_theta_full 25.00
_diffrn_reflns_theta_max 25
_diffrn_reflns_theta_min 4.1
_diffrn_source 'Enhance (Mo) X-ray Source'
_exptl_absorpt_coefficient_mu 0.089
_exptl_absorpt_correction_T_max 0.991
_exptl_absorpt_correction_T_min 0.972
_exptl_absorpt_correction_type multi-scan
_exptl_absorpt_process_details
;
        CrysAlisPro, Oxford Diffraction Ltd.,
        Version 1.171.34.44 (release 25-10-2010 CrysAlis171 .NET)
        (compiled Oct 25 2010,18:11:34)
        Empirical absorption correction using spherical harmonics,
 implemented in SCALE3 ABSPACK scaling algorithm.
;
_exptl_crystal_colour colorless
_exptl_crystal_density_diffrn 1.316
_exptl_crystal_density_method 'not measured'
_exptl_crystal_description block
_exptl_crystal_F_000 632.27
_exptl_crystal_recrystallization_method 'Re-crystallisation from solvent: Acetonitrile'
_refine_diff_density_max 0.215
_refine_diff_density_min -0.156
_refine_diff_density_rms 0.033
_refine_ls_extinction_method none
_refine_ls_goodness_of_fit_ref 0.906
_refine_ls_hydrogen_treatment mixed
_refine_ls_matrix_type full
_refine_ls_number_parameters 415
_refine_ls_number_reflns 5356
_refine_ls_number_restraints 0
_refine_ls_restrained_S_all 0.906
_refine_ls_R_factor_all 0.0668
_refine_ls_R_factor_gt 0.0437
_refine_ls_shift/su_max 0.000
_refine_ls_shift/su_mean 0.000
_refine_ls_structure_factor_coef Fsqd
_refine_ls_weighting_details 'calc w=1/[\s^2^(Fo^2^)+(0.1000P)^2^+0.0000P] where P=(Fo^2^+2Fc^2^)/3'
_refine_ls_weighting_scheme calc
_refine_ls_wR_factor_gt 0.1243
_refine_ls_wR_factor_ref 0.141
_reflns_number_gt 3869
_reflns_number_total 5397
_reflns_threshold_expression >2sigma(I)
_cod_data_source_file c6ra11543h2.cif
_cod_data_source_block FINAL
_cod_original_cell_volume 1530.70(10)
_cod_original_sg_symbol_H-M 'P -1 '
_cod_database_code 7226059

loop_
_symmetry_equiv_pos_as_xyz
'x, y, z'
'-x, -y, -z'

loop_
_atom_site_label
_atom_site_type_symbol
_atom_site_fract_x
_atom_site_fract_y
_atom_site_fract_z
_atom_site_U_iso_or_equiv
_atom_site_adp_type
_atom_site_occupancy
_atom_site_symmetry_multiplicity
_atom_site_calc_flag
_atom_site_refinement_flags
O3 O 0.62906(11) 0.92032(11) 0.38824(11) 0.0480(3) Uani 1 1 d .
O1 O -0.14610(12) 0.90979(12) -0.19198(12) 0.0539(4) Uani 1 1 d .
C29 C 0.41447(16) 0.64446(14) 0.48248(15) 0.0389(4) Uani 1 1 d .
H29 H 0.4456 0.5683 0.5286 0.047 Uiso 1 1 calc R
N6 N 0.24165(14) 0.66375(13) 0.37611(13) 0.0452(4) Uani 1 1 d .
H6 H 0.1654 0.6692 0.3563 0.054 Uiso 1 1 calc R
O2 O 0.06018(14) 0.64730(14) 0.23005(13) 0.0673(5) Uani 1 1 d .
C3 C 0.02120(16) 0.79752(15) -0.01613(15) 0.0400(4) Uani 1 1 d .
H3 H 0.0909 0.8187 0.0189 0.048 Uiso 1 1 calc R
O4 O 0.19481(13) 0.61523(13) 0.56963(12) 0.0605(4) Uani 1 1 d .
C4 C -0.09465(16) 0.86466(14) 0.00356(16) 0.0385(4) Uani 1 1 d .
C20 C 0.41893(16) 0.85626(14) 0.46285(15) 0.0359(4) Uani 1 1 d .
C19 C 0.50278(16) 0.93785(14) 0.39395(15) 0.0370(4) Uani 1 1 d .
N4 N 0.47499(16) 1.04377(13) 0.32236(15) 0.0552(5) Uani 1 1 d .
H4A H 0.5348 1.0894 0.2811 0.066 Uiso 1 1 calc R
H4B H 0.3973 1.066 0.3177 0.066 Uiso 1 1 calc R
C10 C 0.18517(18) 0.82011(15) -0.18337(16) 0.0441(5) Uani 1 1 d .
C22 C 0.59910(17) 0.73004(15) 0.53667(16) 0.0403(4) Uani 1 1 d .
C2 C 0.05837(16) 0.83506(15) -0.14348(16) 0.0410(4) Uani 1 1 d .
N3 N -0.10469(15) 0.54432(13) 0.20741(14) 0.0492(4) Uani 1 1 d .
H3A H -0.1254 0.5052 0.2786 0.059 Uiso 1 1 calc R
C11 C 0.00393(16) 0.66466(15) 0.03878(16) 0.0388(4) Uani 1 1 d .
H11 H 0.0797 0.6296 0.0138 0.047 Uiso 1 1 calc R
C18 C -0.11010(16) 0.61049(14) 0.01360(16) 0.0377(4) Uani 1 1 d .
C27 C 0.67736(17) 0.81926(16) 0.46500(17) 0.0429(5) Uani 1 1 d .
C31 C 0.35062(17) 0.68037(14) 0.29875(16) 0.0395(4) Uani 1 1 d .
C35 C 0.57624(18) 0.67808(16) 0.29880(19) 0.0486(5) Uani 1 1 d .
H35 H 0.6492 0.6692 0.337 0.058 Uiso 1 1 calc R
C30 C 0.27031(17) 0.63828(15) 0.48469(16) 0.0419(4) Uani 1 1 d .
C13 C -0.16809(17) 0.53722(14) 0.11733(16) 0.0408(4) Uani 1 1 d .
C28 C 0.29091(19) 0.88922(16) 0.46867(16) 0.0442(5) Uani 1 1 d .
C21 C 0.45750(16) 0.73499(14) 0.53178(15) 0.0374(4) Uani 1 1 d .
H21 H 0.4176 0.715 0.6102 0.045 Uiso 1 1 calc R
C5 C -0.1264(2) 0.87952(17) 0.10726(18) 0.0530(5) Uani 1 1 d .
H5 H -0.0759 0.8468 0.1675 0.064 Uiso 1 1 calc R
C1 C -0.02575(17) 0.88286(16) -0.22211(17) 0.0446(5) Uani 1 1 d .
C36 C 0.45760(16) 0.66825(14) 0.35828(16) 0.0369(4) Uani 1 1 d .
N2 N 0.28857(16) 0.81110(14) -0.21527(17) 0.0630(5) Uani 1 1 d .
C9 C -0.17113(17) 0.91643(15) -0.08332(17) 0.0437(5) Uani 1 1 d .
N1 N -0.00847(17) 0.90725(17) -0.33498(14) 0.0688(6) Uani 1 1 d .
H1A H 0.063 0.8924 -0.3653 0.083 Uiso 1 1 calc R
H1B H -0.0688 0.9378 -0.3775 0.083 Uiso 1 1 calc R
N5 N 0.18779(18) 0.91876(17) 0.47278(17) 0.0685(5) Uani 1 1 d .
C12 C -0.00746(17) 0.61972(16) 0.16945(17) 0.0473(5) Uani 1 1 d .
C6 C -0.2323(2) 0.94234(19) 0.1223(2) 0.0625(6) Uani 1 1 d .
H6A H -0.2521 0.9517 0.1923 0.075 Uiso 1 1 calc R
C17 C -0.1605(2) 0.61775(16) -0.08619(18) 0.0517(5) Uani 1 1 d .
H17 H -0.1237 0.6653 -0.1572 0.062 Uiso 1 1 calc R
C14 C -0.27246(19) 0.47154(17) 0.1251(2) 0.0552(6) Uani 1 1 d .
H14 H -0.3086 0.4225 0.1957 0.066 Uiso 1 1 calc R
C32 C 0.3575(2) 0.70252(17) 0.18228(18) 0.0518(5) Uani 1 1 d .
H32 H 0.2848 0.7098 0.144 0.062 Uiso 1 1 calc R
C23 C 0.6588(2) 0.63335(18) 0.60843(19) 0.0572(6) Uani 1 1 d .
H23 H 0.6095 0.5724 0.6592 0.069 Uiso 1 1 calc R
C33 C 0.4774(2) 0.71339(18) 0.1249(2) 0.0588(6) Uani 1 1 d .
H33 H 0.4853 0.7292 0.0463 0.071 Uiso 1 1 calc R
C8 C -0.2778(2) 0.97971(18) -0.0698(2) 0.0599(6) Uani 1 1 d .
H8 H -0.3277 1.0139 -0.1303 0.072 Uiso 1 1 calc R
C34 C 0.5849(2) 0.70136(18) 0.1816(2) 0.0564(6) Uani 1 1 d .
H34 H 0.6642 0.7089 0.141 0.068 Uiso 1 1 calc R
C26 C 0.80753(19) 0.8144(2) 0.4627(2) 0.0583(6) Uani 1 1 d .
H26 H 0.8571 0.8764 0.4142 0.07 Uiso 1 1 calc R
C15 C -0.3223(2) 0.48045(19) 0.0245(2) 0.0640(6) Uani 1 1 d .
H15 H -0.3934 0.4372 0.0267 0.077 Uiso 1 1 calc R
C7 C -0.3078(2) 0.99064(19) 0.0351(2) 0.0668(7) Uani 1 1 d .
H7 H -0.38 1.0311 0.0464 0.08 Uiso 1 1 calc R
C25 C 0.8634(2) 0.7162(2) 0.5334(2) 0.0709(7) Uani 1 1 d .
H25 H 0.9513 0.7111 0.5319 0.085 Uiso 1 1 calc R
C24 C 0.7894(2) 0.6256(2) 0.6063(2) 0.0721(7) Uani 1 1 d .
H24 H 0.8271 0.5593 0.6539 0.087 Uiso 1 1 calc R
C16 C -0.2675(2) 0.55257(19) -0.0783(2) 0.0668(7) Uani 1 1 d .
H16 H -0.303 0.5582 -0.1452 0.08 Uiso 1 1 calc R

loop_
_atom_site_aniso_label
_atom_site_aniso_U_11
_atom_site_aniso_U_22
_atom_site_aniso_U_33
_atom_site_aniso_U_23
_atom_site_aniso_U_13
_atom_site_aniso_U_12
O3 0.0352(7) 0.0482(7) 0.0521(9) -0.0085(6) 0.0003(6) -0.0011(6)
O1 0.0436(8) 0.0697(9) 0.0429(8) -0.0152(7) 0.0006(6) 0.0095(6)
C29 0.0391(10) 0.0329(9) 0.0388(11) -0.0046(8) -0.0080(8) -0.0006(7)
N6 0.0318(8) 0.0606(10) 0.0398(10) -0.0131(8) -0.0043(7) -0.0064(7)
O2 0.0585(10) 0.0902(11) 0.0473(9) -0.0123(8) -0.0223(7) -0.0126(8)
C3 0.0319(9) 0.0457(10) 0.0388(11) -0.0108(8) -0.0005(7) -0.0095(8)
O4 0.0529(9) 0.0742(10) 0.0410(9) -0.0062(7) 0.0087(6) -0.0164(7)
C4 0.0397(10) 0.0354(9) 0.0389(11) -0.0130(8) 0.0070(8) -0.0117(8)
C20 0.0348(10) 0.0409(10) 0.0325(10) -0.0145(8) -0.0011(7) 0.0029(7)
C19 0.0374(10) 0.0393(10) 0.0356(10) -0.0152(8) -0.0024(8) 0.0028(7)
N4 0.0465(10) 0.0404(9) 0.0629(12) -0.0002(8) 0.0000(8) -0.0016(7)
C10 0.0405(11) 0.0372(10) 0.0454(12) -0.0058(8) 0.0063(9) -0.0047(8)
C22 0.0430(11) 0.0432(10) 0.0397(11) -0.0185(9) -0.0139(8) 0.0025(8)
C2 0.0345(10) 0.0440(10) 0.0379(11) -0.0086(8) 0.0064(8) -0.0060(8)
N3 0.0506(10) 0.0490(9) 0.0365(10) -0.0021(7) 0.0012(7) -0.0080(7)
C11 0.0317(9) 0.0433(10) 0.0379(11) -0.0101(8) -0.0039(7) 0.0015(7)
C18 0.0373(10) 0.0315(9) 0.0415(11) -0.0099(8) -0.0039(8) 0.0053(7)
C27 0.0394(11) 0.0471(11) 0.0464(12) -0.0205(9) -0.0100(8) 0.0042(8)
C31 0.0386(10) 0.0381(9) 0.0406(11) -0.0127(8) -0.0021(8) -0.0037(7)
C35 0.0379(11) 0.0467(11) 0.0687(15) -0.0307(10) 0.0004(9) -0.0016(8)
C30 0.0411(10) 0.0389(10) 0.0383(12) -0.0050(8) -0.0009(8) -0.0087(8)
C13 0.0409(10) 0.0355(9) 0.0428(12) -0.0110(8) 0.0001(8) 0.0020(8)
C28 0.0459(12) 0.0454(10) 0.0339(11) -0.0075(8) 0.0042(8) 0.0032(9)
C21 0.0398(10) 0.0408(9) 0.0284(10) -0.0084(8) -0.0038(7) -0.0012(7)
C5 0.0669(14) 0.0476(11) 0.0468(13) -0.0219(10) 0.0095(10) -0.0157(10)
C1 0.0406(11) 0.0454(10) 0.0406(12) -0.0090(9) 0.0054(8) 0.0014(8)
C36 0.0375(10) 0.0305(9) 0.0441(11) -0.0149(8) -0.0032(8) -0.0020(7)
N2 0.0450(11) 0.0507(10) 0.0790(14) -0.0111(9) 0.0174(9) -0.0015(8)
C9 0.0430(11) 0.0434(10) 0.0416(12) -0.0140(9) 0.0078(8) -0.0030(8)
N1 0.0591(12) 0.0993(15) 0.0347(11) -0.0109(10) 0.0036(8) 0.0174(10)
N5 0.0488(12) 0.0780(13) 0.0633(13) -0.0110(10) 0.0072(9) 0.0179(9)
C12 0.0388(11) 0.0517(11) 0.0435(12) -0.0062(9) -0.0104(9) 0.0020(9)
C6 0.0768(16) 0.0551(13) 0.0605(16) -0.0323(12) 0.0224(13) -0.0141(12)
C17 0.0658(14) 0.0456(11) 0.0405(12) -0.0088(9) -0.0146(10) -0.0045(9)
C14 0.0480(12) 0.0452(11) 0.0692(16) -0.0192(11) 0.0099(10) -0.0105(9)
C32 0.0536(12) 0.0609(13) 0.0415(12) -0.0184(10) -0.0042(9) -0.0060(9)
C23 0.0586(14) 0.0521(12) 0.0592(14) -0.0129(10) -0.0275(11) 0.0054(10)
C33 0.0717(15) 0.0612(13) 0.0477(13) -0.0277(11) 0.0109(11) -0.0097(11)
C8 0.0500(13) 0.0578(13) 0.0670(16) -0.0193(11) 0.0031(10) 0.0084(10)
C34 0.0518(13) 0.0582(13) 0.0683(16) -0.0382(12) 0.0163(11) -0.0097(10)
C26 0.0382(11) 0.0667(14) 0.0753(16) -0.0310(12) -0.0080(10) -0.0015(10)
C15 0.0487(13) 0.0562(13) 0.092(2) -0.0323(13) -0.0070(12) -0.0092(10)
C7 0.0641(15) 0.0564(13) 0.0792(18) -0.0306(13) 0.0229(13) 0.0008(11)
C25 0.0449(13) 0.0838(17) 0.097(2) -0.0436(16) -0.0301(13) 0.0160(12)
C24 0.0669(16) 0.0660(15) 0.0883(19) -0.0263(14) -0.0426(14) 0.0186(12)
C16 0.0689(15) 0.0608(14) 0.0760(18) -0.0244(13) -0.0311(13) -0.0023(12)

loop_
_atom_type_symbol
_atom_type_description
_atom_type_scat_dispersion_real
_atom_type_scat_dispersion_imag
_atom_type_scat_source
C C 0.0033 0.0016 'International Tables Vol C Tables 4.2.6.8 and 6.1.1.4'
H H 0 0 'International Tables Vol C Tables 4.2.6.8 and 6.1.1.4'
N N 0.0061 0.0033 'International Tables Vol C Tables 4.2.6.8 and 6.1.1.4'
O O 0.0106 0.006 'International Tables Vol C Tables 4.2.6.8 and 6.1.1.4'

loop_
_geom_angle_atom_site_label_1
_geom_angle_atom_site_label_2
_geom_angle_atom_site_label_3
_geom_angle
_geom_angle_site_symmetry_1
C19 O3 C27 118.90(14) .
C1 O1 C9 117.54(15) .
C36 C29 C30 102.79(14) .
C36 C29 C21 115.36(14) .
C30 C29 C21 112.39(14) .
C36 C29 H29 108.7 .
C30 C29 H29 108.7 .
C21 C29 H29 108.7 .
C30 N6 C31 112.22(15) .
C30 N6 H6 123.9 .
C31 N6 H6 123.9 .
O2 O2 C12 0(10) 1
C2 C3 C4 108.90(15) .
C2 C3 C11 111.24(14) .
C4 C3 C11 113.82(14) .
C2 C3 H3 107.5 .
C4 C3 H3 107.5 .
C11 C3 H3 107.5 .
C9 C4 C5 117.23(18) .
C9 C4 C3 120.46(16) .
C5 C4 C3 122.29(18) .
C19 C20 C28 117.00(16) .
C19 C20 C21 123.02(15) .
C28 C20 C21 119.98(15) .
N4 C19 O3 110.58(15) .
N4 C19 C20 126.63(16) .
O3 C19 C20 122.79(15) .
C19 N4 H4A 120 .
C19 N4 H4B 120 .
H4A N4 H4B 120 .
N2 C10 C2 177.93(19) .
C27 C22 C23 116.52(17) .
C27 C22 C21 121.49(16) .
C23 C22 C21 121.89(17) .
C1 C2 C10 118.21(17) .
C1 C2 C3 122.11(16) .
C10 C2 C3 119.68(16) .
C12 N3 C13 111.87(16) .
C12 N3 H3A 124.1 .
C13 N3 H3A 124.1 .
C18 C11 C12 102.22(14) .
C18 C11 C3 118.62(14) .
C12 C11 C3 113.34(15) .
C18 C11 H11 107.3 .
C12 C11 H11 107.3 .
C3 C11 H11 107.3 .
C17 C18 C13 118.43(17) .
C17 C18 C11 133.57(17) .
C13 C18 C11 107.97(16) .
C26 C27 C22 122.87(18) .
C26 C27 O3 115.13(17) .
C22 C27 O3 122.00(15) .
C32 C31 C36 122.68(17) .
C32 C31 N6 128.19(17) .
C36 C31 N6 109.11(16) .
C36 C35 C34 119.20(19) .
C36 C35 H35 120.4 .
C34 C35 H35 120.4 .
O4 C30 N6 126.24(17) .
O4 C30 C29 126.16(18) .
N6 C30 C29 107.60(15) .
C14 C13 C18 123.12(19) .
C14 C13 N3 127.41(18) .
C18 C13 N3 109.47(16) .
N5 C28 C20 178.3(2) .
C22 C21 C20 109.63(14) .
C22 C21 C29 109.92(14) .
C20 C21 C29 112.56(14) .
C22 C21 H21 108.2 .
C20 C21 H21 108.2 .
C29 C21 H21 108.2 .
C6 C5 C4 121.0(2) .
C6 C5 H5 119.5 .
C4 C5 H5 119.5 .
N1 C1 C2 127.57(18) .
N1 C1 O1 110.34(17) .
C2 C1 O1 122.06(17) .
C35 C36 C31 118.84(18) .
C35 C36 C29 133.03(17) .
C31 C36 C29 108.13(15) .
C4 C9 C8 122.64(19) .
C4 C9 O1 122.07(16) .
C8 C9 O1 115.28(18) .
C1 N1 H1A 120 .
C1 N1 H1B 120 .
H1A N1 H1B 120 .
O2 C12 O2 0.00(14) 1
O2 C12 N3 125.68(19) 1
O2 C12 N3 125.68(19) .
O2 C12 C11 126.16(17) 1
O2 C12 C11 126.16(17) .
N3 C12 C11 108.16(16) .
C7 C6 C5 120.4(2) .
C7 C6 H6A 119.8 .
C5 C6 H6A 119.8 .
C18 C17 C16 118.5(2) .
C18 C17 H17 120.8 .
C16 C17 H17 120.8 .
C13 C14 C15 117.7(2) .
C13 C14 H14 121.1 .
C15 C14 H14 121.1 .
C31 C32 C33 117.13(19) .
C31 C32 H32 121.4 .
C33 C32 H32 121.4 .
C24 C23 C22 121.7(2) .
C24 C23 H23 119.1 .
C22 C23 H23 119.1 .
C34 C33 C32 121.4(2) .
C34 C33 H33 119.3 .
C32 C33 H33 119.3 .
C7 C8 C9 118.5(2) .
C7 C8 H8 120.8 .
C9 C8 H8 120.8 .
C33 C34 C35 120.68(19) .
C33 C34 H34 119.7 .
C35 C34 H34 119.7 .
C27 C26 C25 119.0(2) .
C27 C26 H26 120.5 .
C25 C26 H26 120.5 .
C16 C15 C14 120.2(2) .
C16 C15 H15 119.9 .
C14 C15 H15 119.9 .
C6 C7 C8 120.3(2) .
C6 C7 H7 119.9 .
C8 C7 H7 119.9 .
C24 C25 C26 120.1(2) .
C24 C25 H25 119.9 .
C26 C25 H25 119.9 .
C25 C24 C23 119.8(2) .
C25 C24 H24 120.1 .
C23 C24 H24 120.1 .
C15 C16 C17 122.0(2) .
C15 C16 H16 119 .
C17 C16 H16 119 .

loop_
_geom_bond_atom_site_label_1
_geom_bond_atom_site_label_2
_geom_bond_distance
_geom_bond_site_symmetry_2
O3 C19 1.348(2) .
O3 C27 1.396(2) .
O1 C1 1.362(2) .
O1 C9 1.394(2) .
C29 C36 1.505(2) .
C29 C30 1.528(2) .
C29 C21 1.559(2) .
C29 H29 0.98 .
N6 C30 1.344(2) .
N6 C31 1.406(2) .
N6 H6 0.86 .
O2 O2 0.000(3) 1
O2 C12 1.228(2) .
C3 C2 1.510(2) .
C3 C4 1.514(2) .
C3 C11 1.551(2) .
C3 H3 0.98 .
O4 C30 1.221(2) .
C4 C9 1.374(3) .
C4 C5 1.387(3) .
C20 C19 1.357(2) .
C20 C28 1.407(2) .
C20 C21 1.508(2) .
C19 N4 1.342(2) .
N4 H4A 0.86 .
N4 H4B 0.86 .
C10 N2 1.146(2) .
C10 C2 1.419(2) .
C22 C27 1.386(3) .
C22 C23 1.391(3) .
C22 C21 1.505(2) .
C2 C1 1.353(3) .
N3 C12 1.344(2) .
N3 C13 1.396(2) .
N3 H3A 0.86 .
C11 C18 1.510(2) .
C11 C12 1.523(3) .
C11 H11 0.98 .
C18 C17 1.378(3) .
C18 C13 1.389(3) .
C27 C26 1.376(3) .
C31 C32 1.381(3) .
C31 C36 1.389(2) .
C35 C36 1.385(2) .
C35 C34 1.386(3) .
C35 H35 0.93 .
C13 C14 1.368(3) .
C28 N5 1.144(2) .
C21 H21 0.98 .
C5 C6 1.384(3) .
C5 H5 0.93 .
C1 N1 1.332(2) .
C9 C8 1.389(3) .
N1 H1A 0.86 .
N1 H1B 0.86 .
C12 O2 1.228(2) 1
C6 C7 1.363(3) .
C6 H6A 0.93 .
C17 C16 1.386(3) .
C17 H17 0.93 .
C14 C15 1.378(3) .
C14 H14 0.93 .
C32 C33 1.384(3) .
C32 H32 0.93 .
C23 C24 1.381(3) .
C23 H23 0.93 .
C33 C34 1.374(3) .
C33 H33 0.93 .
C8 C7 1.377(3) .
C8 H8 0.93 .
C34 H34 0.93 .
C26 C25 1.380(3) .
C26 H26 0.93 .
C15 C16 1.365(3) .
C15 H15 0.93 .
C7 H7 0.93 .
C25 C24 1.376(4) .
C25 H25 0.93 .
C24 H24 0.93 .
C16 H16 0.93 .

loop_
_geom_hbond_atom_site_label_D
_geom_hbond_atom_site_label_H
_geom_hbond_atom_site_label_A
_geom_hbond_distance_DH
_geom_hbond_distance_HA
_geom_hbond_distance_DA
_geom_hbond_angle_DHA
_geom_hbond_site_symmetry_A
N1 H1A N5 0.86 2.24 2.998(3) 146.7 1_554
N1 H1B N5 0.86 2.19 2.991(3) 154.4 2_575
N3 H3A O4 0.86 2.04 2.879(2) 165.2 2_566
N4 H4A N2 0.86 2.19 3.036(2) 165.7 2_675
C6 H6A O3 0.93 2.56 3.435(3) 157.8 1_455
N6 H6 O2 0.86 2.12 2.834(2) 140.7 1
C32 H32 O2 0.93 2.54 3.197(3) 127.9 1

loop_
_geom_torsion_atom_site_label_1
_geom_torsion_atom_site_label_2
_geom_torsion_atom_site_label_3
_geom_torsion_atom_site_label_4
_geom_torsion
_geom_torsion_site_symmetry_1
_geom_torsion_site_symmetry_4
C2 C3 C4 C9 20.3(2) . .
C11 C3 C4 C9 -104.48(18) . .
C2 C3 C4 C5 -157.93(15) . .
C11 C3 C4 C5 77.3(2) . .
C27 O3 C19 N4 173.65(15) . .
C27 O3 C19 C20 -7.2(2) . .
C28 C20 C19 N4 -6.7(3) . .
C21 C20 C19 N4 173.55(17) . .
C28 C20 C19 O3 174.30(15) . .
C21 C20 C19 O3 -5.5(3) . .
N2 C10 C2 C1 97(6) . .
N2 C10 C2 C3 -84(6) . .
C4 C3 C2 C1 -23.6(2) . .
C11 C3 C2 C1 102.6(2) . .
C4 C3 C2 C10 156.48(15) . .
C11 C3 C2 C10 -77.28(19) . .
C2 C3 C11 C18 -71.7(2) . .
C4 C3 C11 C18 51.8(2) . .
C2 C3 C11 C12 168.47(14) . .
C4 C3 C11 C12 -68.05(19) . .
C12 C11 C18 C17 177.1(2) . .
C3 C11 C18 C17 51.6(3) . .
C12 C11 C18 C13 -5.00(18) . .
C3 C11 C18 C13 -130.45(16) . .
C23 C22 C27 C26 0.4(3) . .
C21 C22 C27 C26 -176.09(17) . .
C23 C22 C27 O3 179.35(17) . .
C21 C22 C27 O3 2.9(3) . .
C19 O3 C27 C26 -172.52(16) . .
C19 O3 C27 C22 8.5(2) . .
C30 N6 C31 C32 176.93(18) . .
C30 N6 C31 C36 -1.6(2) . .
C31 N6 C30 O4 -176.94(18) . .
C31 N6 C30 C29 3.57(19) . .
C36 C29 C30 O4 176.52(18) . .
C21 C29 C30 O4 -58.8(2) . .
C36 C29 C30 N6 -3.99(17) . .
C21 C29 C30 N6 120.66(16) . .
C17 C18 C13 C14 0.3(3) . .
C11 C18 C13 C14 -177.95(17) . .
C17 C18 C13 N3 -178.69(16) . .
C11 C18 C13 N3 3.0(2) . .
C12 N3 C13 C14 -178.36(18) . .
C12 N3 C13 C18 0.6(2) . .
C19 C20 C28 N5 -27(7) . .
C21 C20 C28 N5 152(7) . .
C27 C22 C21 C20 -13.4(2) . .
C23 C22 C21 C20 170.30(17) . .
C27 C22 C21 C29 110.82(18) . .
C23 C22 C21 C29 -65.5(2) . .
C19 C20 C21 C22 15.0(2) . .
C28 C20 C21 C22 -164.80(15) . .
C19 C20 C21 C29 -107.73(19) . .
C28 C20 C21 C29 72.5(2) . .
C36 C29 C21 C22 -67.38(19) . .
C30 C29 C21 C22 175.22(14) . .
C36 C29 C21 C20 55.1(2) . .
C30 C29 C21 C20 -62.27(19) . .
C9 C4 C5 C6 1.1(3) . .
C3 C4 C5 C6 179.36(16) . .
C10 C2 C1 N1 8.1(3) . .
C3 C2 C1 N1 -171.80(18) . .
C10 C2 C1 O1 -174.03(16) . .
C3 C2 C1 O1 6.1(3) . .
C9 O1 C1 N1 -164.74(16) . .
C9 O1 C1 C2 17.0(2) . .
C34 C35 C36 C31 1.0(3) . .
C34 C35 C36 C29 -179.81(18) . .
C32 C31 C36 C35 -0.4(3) . .
N6 C31 C36 C35 178.23(14) . .
C32 C31 C36 C29 -179.79(16) . .
N6 C31 C36 C29 -1.19(19) . .
C30 C29 C36 C35 -176.22(17) . .
C21 C29 C36 C35 61.1(2) . .
C30 C29 C36 C31 3.08(17) . .
C21 C29 C36 C31 -119.59(16) . .
C5 C4 C9 C8 -1.2(3) . .
C3 C4 C9 C8 -179.45(16) . .
C5 C4 C9 O1 178.24(15) . .
C3 C4 C9 O1 0.0(2) . .
C1 O1 C9 C4 -20.1(2) . .
C1 O1 C9 C8 159.33(17) . .
O2 O2 C12 N3 0.00(6) 1 .
O2 O2 C12 C11 0.00(15) 1 .
C13 N3 C12 O2 176.05(19) . 1
C13 N3 C12 O2 176.05(19) . .
C13 N3 C12 C11 -3.9(2) . .
C18 C11 C12 O2 -174.61(19) . 1
C3 C11 C12 O2 -45.8(3) . 1
C18 C11 C12 O2 -174.61(19) . .
C3 C11 C12 O2 -45.8(3) . .
C18 C11 C12 N3 5.38(19) . .
C3 C11 C12 N3 134.23(16) . .
C4 C5 C6 C7 0.2(3) . .
C13 C18 C17 C16 0.7(3) . .
C11 C18 C17 C16 178.41(19) . .
C18 C13 C14 C15 -0.8(3) . .
N3 C13 C14 C15 178.04(18) . .
C36 C31 C32 C33 -0.5(3) . .
N6 C31 C32 C33 -178.77(18) . .
C27 C22 C23 C24 -1.6(3) . .
C21 C22 C23 C24 174.92(18) . .
C31 C32 C33 C34 0.7(3) . .
C4 C9 C8 C7 -0.1(3) . .
O1 C9 C8 C7 -179.56(17) . .
C32 C33 C34 C35 -0.1(3) . .
C36 C35 C34 C33 -0.7(3) . .
C22 C27 C26 C25 0.9(3) . .
O3 C27 C26 C25 -178.13(18) . .
C13 C14 C15 C16 0.2(3) . .
C5 C6 C7 C8 -1.6(3) . .
C9 C8 C7 C6 1.5(3) . .
C27 C26 C25 C24 -1.1(3) . .
C26 C25 C24 C23 -0.1(4) . .
C22 C23 C24 C25 1.4(3) . .
C14 C15 C16 C17 0.8(4) . .
C18 C17 C16 C15 -1.2(3) . .
